data_4021773
loop_
_publ_author_name
'Susan B. Billings'
'K. A. Woerpel'

_publ_section_title
;
 Nucleophilic Substitution Reactions of Sulfur-Substituted Cyclohexanone
 Acetals: An Analysis of the Factors Controlling Stereoselectivity
;
_journal_name_full 'Journal of Organic Chemistry'
_journal_page_first 5171
_journal_page_last 5178
_journal_paper_doi 10.1021/jo060077r
_journal_volume 71
_journal_year 2006
_chemical_formula_sum 'C18 H27 N O2 S'
_chemical_formula_weight 321.47
_chemical_name_systematic
; 
 ? 
;
_space_group_IT_number 14
_symmetry_cell_setting monoclinic
_symmetry_space_group_name_Hall '-P 2ybc'
_symmetry_space_group_name_H-M 'P 1 21/c 1'
_atom_sites_solution_hydrogens geom
_atom_sites_solution_primary direct
_atom_sites_solution_secondary difmap
_audit_creation_method SHELXTL
_cell_angle_alpha 90.00
_cell_angle_beta 91.031(16)
_cell_angle_gamma 90.00
_cell_formula_units_Z 8
_cell_length_a 8.738(9)
_cell_length_b 30.34(3)
_cell_length_c 13.872(14)
_cell_measurement_temperature 148(2)
_cell_volume 3677(6)
_computing_cell_refinement 'Bruker SMART/SAINT'
_computing_data_collection 'Bruker SMART'
_computing_data_reduction 'Bruker SAINT'
_computing_molecular_graphics 'Bruker SHELXTL'
_computing_publication_material 'Bruker SHELXTL'
_computing_structure_refinement 'Bruker SHELXTL'
_computing_structure_solution 'Bruker SHELXTL'
_diffrn_ambient_temperature 148(2)
_diffrn_measured_fraction_theta_full 0.991
_diffrn_measured_fraction_theta_max 0.991
_diffrn_measurement_device_type 'CCD area detector'
_diffrn_measurement_method 'phi and omega scans'
_diffrn_radiation_monochromator graphite
_diffrn_radiation_source 'normal-focus sealed tube'
_diffrn_radiation_type MoK\a
_diffrn_radiation_wavelength 0.71073
_diffrn_reflns_av_R_equivalents 0.1686
_diffrn_reflns_av_sigmaI/netI 0.1789
_diffrn_reflns_limit_h_max 9
_diffrn_reflns_limit_h_min -9
_diffrn_reflns_limit_k_max 33
_diffrn_reflns_limit_k_min -33
_diffrn_reflns_limit_l_max 15
_diffrn_reflns_limit_l_min -15
_diffrn_reflns_number 24795
_diffrn_reflns_theta_full 23.25
_diffrn_reflns_theta_max 23.25
_diffrn_reflns_theta_min 1.61
_diffrn_standards_decay_% '< 1.0'
_diffrn_standards_interval_count 'initial 50 frames recollected'
_diffrn_standards_number '50 frames'
_exptl_absorpt_coefficient_mu 0.183
_exptl_absorpt_correction_T_max 0.9873
_exptl_absorpt_correction_T_min 0.9321
_exptl_absorpt_correction_type multi-scan
_exptl_absorpt_process_details 'Bruker SADABS'
_exptl_crystal_colour colorless
_exptl_crystal_density_diffrn 1.161
_exptl_crystal_density_meas ?
_exptl_crystal_density_method 'not measured'
_exptl_crystal_description plate
_exptl_crystal_F_000 1392
_exptl_crystal_size_max 0.39
_exptl_crystal_size_mid 0.22
_exptl_crystal_size_min 0.07
_refine_diff_density_max 3.146
_refine_diff_density_min -1.929
_refine_diff_density_rms 0.194
_refine_ls_extinction_method none
_refine_ls_goodness_of_fit_ref 1.469
_refine_ls_hydrogen_treatment constr
_refine_ls_matrix_type full
_refine_ls_number_parameters 177
_refine_ls_number_reflns 5234
_refine_ls_number_restraints 0
_refine_ls_restrained_S_all 1.469
_refine_ls_R_factor_all 0.2956
_refine_ls_R_factor_gt 0.2421
_refine_ls_shift/su_max 0.079
_refine_ls_shift/su_mean 0.012
_refine_ls_structure_factor_coef Fsqd
_refine_ls_weighting_details 'calc w=1/[\s^2^(Fo^2^)+(0.1845P)^2^+47.1413P] where P=(Fo^2^+2Fc^2^)/3'
_refine_ls_weighting_scheme calc
_refine_ls_wR_factor_gt 0.5343
_refine_ls_wR_factor_ref 0.5669
_reflns_number_gt 3324
_reflns_number_total 5234
_reflns_threshold_expression >2sigma(I)
_cod_data_source_file jo060077rsi20060113_071526.cif
_cod_depositor_comments
;
The following automatic conversions were performed:
'_symmetry_cell_setting' value 'Monoclinic' changed to 'monoclinic'
according to '/home/saulius/struct/CIF-dictionaries/cif_core.dic'
dictionary named 'cif_core.dic' version 2.4.1 from 2010-06-29.

Automatic conversion script
Id: cif_fix_enum 1527 2010-12-29 10:47:43Z saulius 

The following automatic conversions were performed:

'_exptl_crystal_density_meas' value 'n/a' was changed to '?' - the
value is perceived as not measured.

Automatic conversion script
Id: cif_fix_values 3008 2015-01-20 13:52:24Z robertas 
;
_cod_original_sg_symbol_H-M 'P 21/c'
_cod_database_code 4021773

loop_
_symmetry_equiv_pos_as_xyz
'x, y, z'
'-x, y+1/2, -z+1/2'
'-x, -y, -z'
'x, -y-1/2, z-1/2'

loop_
_atom_site_label
_atom_site_type_symbol
_atom_site_fract_x
_atom_site_fract_y
_atom_site_fract_z
_atom_site_U_iso_or_equiv
_atom_site_adp_type
_atom_site_occupancy
_atom_site_symmetry_multiplicity
_atom_site_calc_flag
_atom_site_refinement_flags
S1 S 0.9015(5) 0.63864(12) 0.6913(3) 0.0259(10) Uiso 1 1 d .
O1 O 0.4325(13) 0.7364(3) 0.6410(7) 0.034(3) Uiso 1 1 d .
O2 O 0.8258(12) 0.7245(3) 0.6161(7) 0.030(2) Uiso 1 1 d .
N1 N 0.6248(16) 0.7618(4) 0.7395(9) 0.032(3) Uiso 1 1 d .
H1B H 0.5651 0.7824 0.7627 0.039 Uiso 1 1 calc R
H1C H 0.7202 0.7595 0.7603 0.039 Uiso 1 1 calc R
C1 C 0.7214(17) 0.6679(5) 0.7144(10) 0.025(3) Uiso 1 1 d .
H1A H 0.7355 0.6847 0.7759 0.031 Uiso 1 1 calc R
C2 C 0.6810(18) 0.7022(5) 0.6317(10) 0.026(3) Uiso 1 1 d .
C3 C 0.6262(19) 0.6788(5) 0.5413(10) 0.030(4) Uiso 1 1 d .
H3A H 0.7145 0.6638 0.5119 0.036 Uiso 1 1 calc R
H3B H 0.5878 0.7010 0.4947 0.036 Uiso 1 1 calc R
C4 C 0.5002(19) 0.6449(5) 0.5579(11) 0.030(4) Uiso 1 1 d .
H4A H 0.4765 0.6294 0.4966 0.036 Uiso 1 1 calc R
H4B H 0.4063 0.6602 0.5785 0.036 Uiso 1 1 calc R
C5 C 0.5487(18) 0.6108(5) 0.6357(10) 0.027(3) Uiso 1 1 d .
H5A H 0.6446 0.5963 0.6136 0.032 Uiso 1 1 calc R
C6 C 0.5875(18) 0.6353(5) 0.7282(10) 0.027(3) Uiso 1 1 d .
H6A H 0.6155 0.6139 0.7793 0.032 Uiso 1 1 calc R
H6B H 0.4962 0.6518 0.7494 0.032 Uiso 1 1 calc R
C7 C 0.5707(17) 0.7340(5) 0.6728(10) 0.023(3) Uiso 1 1 d .
C8 C 0.815(2) 0.7595(6) 0.5453(12) 0.042(4) Uiso 1 1 d .
H8A H 0.9147 0.7736 0.5387 0.063 Uiso 1 1 calc R
H8B H 0.7398 0.7814 0.5663 0.063 Uiso 1 1 calc R
H8C H 0.7814 0.7471 0.4831 0.063 Uiso 1 1 calc R
C9 C 0.427(2) 0.5738(6) 0.6493(12) 0.041(4) Uiso 1 1 d .
C10 C 0.386(3) 0.5537(8) 0.5507(16) 0.071(6) Uiso 1 1 d .
H10A H 0.3089 0.5306 0.5585 0.107 Uiso 1 1 calc R
H10B H 0.4781 0.5410 0.5226 0.107 Uiso 1 1 calc R
H10C H 0.3450 0.5768 0.5080 0.107 Uiso 1 1 calc R
C11 C 0.284(3) 0.5886(8) 0.6996(16) 0.069(6) Uiso 1 1 d .
H11A H 0.2135 0.5637 0.7051 0.103 Uiso 1 1 calc R
H11B H 0.2351 0.6123 0.6622 0.103 Uiso 1 1 calc R
H11C H 0.3118 0.5995 0.7641 0.103 Uiso 1 1 calc R
C12 C 0.502(2) 0.5356(6) 0.7087(13) 0.047(5) Uiso 1 1 d .
H12A H 0.4276 0.5120 0.7182 0.071 Uiso 1 1 calc R
H12B H 0.5373 0.5468 0.7716 0.071 Uiso 1 1 calc R
H12C H 0.5901 0.5240 0.6737 0.071 Uiso 1 1 calc R
C13 C 0.9311(17) 0.6154(5) 0.8072(10) 0.024(3) Uiso 1 1 d .
C14 C 0.971(2) 0.6404(6) 0.8857(12) 0.044(4) Uiso 1 1 d .
H14A H 0.9868 0.6710 0.8763 0.053 Uiso 1 1 calc R
C15 C 0.989(3) 0.6237(7) 0.9773(15) 0.061(6) Uiso 1 1 d .
H15A H 1.0072 0.6426 1.0308 0.073 Uiso 1 1 calc R
C16 C 0.981(3) 0.5776(8) 0.9895(16) 0.065(6) Uiso 1 1 d .
H16A H 1.0005 0.5646 1.0507 0.078 Uiso 1 1 calc R
C17 C 0.943(3) 0.5522(8) 0.9121(16) 0.068(6) Uiso 1 1 d .
H17A H 0.9365 0.5212 0.9202 0.081 Uiso 1 1 calc R
C18 C 0.914(2) 0.5704(6) 0.8200(12) 0.040(4) Uiso 1 1 d .
H18A H 0.8830 0.5521 0.7676 0.048 Uiso 1 1 calc R
S2 S 1.4020(5) 0.64127(12) 0.2867(3) 0.0264(10) Uiso 1 1 d .
O3 O 0.9396(13) 0.7408(3) 0.3220(7) 0.031(3) Uiso 1 1 d .
O4 O 1.3360(13) 0.7293(3) 0.3468(7) 0.032(3) Uiso 1 1 d .
N2 N 1.1254(17) 0.7641(4) 0.2194(9) 0.036(3) Uiso 1 1 d .
H2A H 1.0641 0.7837 0.1923 0.044 Uiso 1 1 calc R
H2B H 1.2201 0.7613 0.1997 0.044 Uiso 1 1 calc R
C19 C 1.2172(18) 0.6699(5) 0.2617(10) 0.027(3) Uiso 1 1 d .
H19A H 1.2272 0.6844 0.1974 0.032 Uiso 1 1 calc R
C20 C 1.1909(18) 0.7070(5) 0.3346(10) 0.027(3) Uiso 1 1 d .
C21 C 1.1432(19) 0.6874(5) 0.4321(11) 0.032(4) Uiso 1 1 d .
H21A H 1.1094 0.7117 0.4744 0.038 Uiso 1 1 calc R
H21B H 1.2336 0.6734 0.4633 0.038 Uiso 1 1 calc R
C22 C 1.0118(19) 0.6526(5) 0.4232(11) 0.030(4) Uiso 1 1 d .
H22A H 0.9924 0.6398 0.4875 0.036 Uiso 1 1 calc R
H22B H 0.9167 0.6673 0.4004 0.036 Uiso 1 1 calc R
C23 C 1.0528(18) 0.6151(5) 0.3522(10) 0.024(3) Uiso 1 1 d .
H23A H 1.1514 0.6017 0.3752 0.028 Uiso 1 1 calc R
C24 C 1.0828(17) 0.6380(5) 0.2522(9) 0.022(3) Uiso 1 1 d .
H24A H 1.1056 0.6153 0.2033 0.026 Uiso 1 1 calc R
H24B H 0.9900 0.6542 0.2306 0.026 Uiso 1 1 calc R
C25 C 1.0755(17) 0.7389(5) 0.2893(9) 0.021(3) Uiso 1 1 d .
C26 C 1.339(2) 0.7668(6) 0.4123(12) 0.037(4) Uiso 1 1 d .
H26A H 1.4427 0.7793 0.4150 0.056 Uiso 1 1 calc R
H26B H 1.3102 0.7572 0.4768 0.056 Uiso 1 1 calc R
H26C H 1.2669 0.7893 0.3890 0.056 Uiso 1 1 calc R
C27 C 0.931(2) 0.5777(5) 0.3473(11) 0.036(4) Uiso 1 1 d .
C28 C 0.998(2) 0.5398(6) 0.2894(13) 0.050(5) Uiso 1 1 d .
H28A H 1.0942 0.5300 0.3202 0.075 Uiso 1 1 calc R
H28B H 1.0183 0.5498 0.2237 0.075 Uiso 1 1 calc R
H28C H 0.9256 0.5152 0.2872 0.075 Uiso 1 1 calc R
C29 C 0.783(2) 0.5923(7) 0.2984(14) 0.058(5) Uiso 1 1 d .
H29A H 0.7109 0.5676 0.2962 0.087 Uiso 1 1 calc R
H29B H 0.8042 0.6020 0.2326 0.087 Uiso 1 1 calc R
H29C H 0.7387 0.6167 0.3347 0.087 Uiso 1 1 calc R
C30 C 0.902(3) 0.5611(7) 0.4479(14) 0.057(5) Uiso 1 1 d .
H30A H 0.9991 0.5518 0.4780 0.086 Uiso 1 1 calc R
H30B H 0.8317 0.5359 0.4447 0.086 Uiso 1 1 calc R
H30C H 0.8566 0.5847 0.4862 0.086 Uiso 1 1 calc R
C31 C 1.4197(19) 0.6145(5) 0.1734(11) 0.032(4) Uiso 1 1 d .
C32 C 1.461(2) 0.6394(7) 0.0922(13) 0.052(5) Uiso 1 1 d .
H32A H 1.4816 0.6701 0.0970 0.062 Uiso 1 1 calc R
C33 C 1.470(3) 0.6172(8) 0.0044(17) 0.072(6) Uiso 1 1 d .
H33A H 1.4914 0.6331 -0.0527 0.086 Uiso 1 1 calc R
C34 C 1.446(3) 0.5709(9) 0.000(2) 0.088(8) Uiso 1 1 d .
H34A H 1.4573 0.5561 -0.0595 0.105 Uiso 1 1 calc R
C35 C 1.410(3) 0.5480(8) 0.0779(15) 0.065(6) Uiso 1 1 d .
H35A H 1.3942 0.5171 0.0729 0.078 Uiso 1 1 calc R
C36 C 1.393(2) 0.5691(6) 0.1686(12) 0.041(4) Uiso 1 1 d .
H36A H 1.3643 0.5530 0.2241 0.050 Uiso 1 1 calc R

loop_
_atom_type_symbol
_atom_type_description
_atom_type_scat_dispersion_real
_atom_type_scat_dispersion_imag
_atom_type_scat_source
C C 0.0033 0.0016 'International Tables Vol C Tables 4.2.6.8 and 6.1.1.4'
H H 0.0000 0.0000 'International Tables Vol C Tables 4.2.6.8 and 6.1.1.4'
N N 0.0061 0.0033 'International Tables Vol C Tables 4.2.6.8 and 6.1.1.4'
O O 0.0106 0.0060 'International Tables Vol C Tables 4.2.6.8 and 6.1.1.4'
S S 0.1246 0.1234 'International Tables Vol C Tables 4.2.6.8 and 6.1.1.4'

loop_
_geom_angle_atom_site_label_1
_geom_angle_atom_site_label_2
_geom_angle_atom_site_label_3
_geom_angle
C13 S1 C1 98.4(7)
C2 O2 C8 113.2(12)
C6 C1 C2 110.5(12)
C6 C1 S1 111.5(10)
C2 C1 S1 111.8(10)
O2 C2 C7 109.1(12)
O2 C2 C3 111.0(12)
C7 C2 C3 115.2(13)
O2 C2 C1 103.4(11)
C7 C2 C1 106.7(11)
C3 C2 C1 110.8(12)
C2 C3 C4 114.2(12)
C3 C4 C5 111.5(13)
C6 C5 C4 108.3(12)
C6 C5 C9 113.2(12)
C4 C5 C9 112.7(13)
C5 C6 C1 111.6(12)
O1 C7 N1 121.5(14)
O1 C7 C2 121.4(13)
N1 C7 C2 116.9(14)
C11 C9 C10 110.6(17)
C11 C9 C5 114.4(16)
C10 C9 C5 108.9(15)
C11 C9 C12 108.9(16)
C10 C9 C12 105.4(16)
C5 C9 C12 108.2(15)
C14 C13 C18 118.2(14)
C14 C13 S1 122.2(12)
C18 C13 S1 119.6(11)
C13 C14 C15 123.8(18)
C14 C15 C16 118(2)
C17 C16 C15 119(2)
C16 C17 C18 122(2)
C13 C18 C17 118.8(17)
C31 S2 C19 97.9(7)
C20 O4 C26 116.5(12)
C24 C19 C20 113.5(12)
C24 C19 S2 112.6(10)
C20 C19 S2 111.1(10)
O4 C20 C25 108.9(12)
O4 C20 C21 109.2(12)
C25 C20 C21 114.8(13)
O4 C20 C19 106.2(12)
C25 C20 C19 107.4(11)
C21 C20 C19 110.0(12)
C20 C21 C22 113.6(12)
C23 C22 C21 111.6(13)
C22 C23 C27 113.3(12)
C22 C23 C24 106.3(11)
C27 C23 C24 113.9(12)
C19 C24 C23 110.0(11)
O3 C25 N2 123.9(14)
O3 C25 C20 119.5(12)
N2 C25 C20 116.6(13)
C30 C27 C29 111.0(16)
C30 C27 C28 107.9(15)
C29 C27 C28 108.6(15)
C30 C27 C23 109.2(14)
C29 C27 C23 112.5(14)
C28 C27 C23 107.5(14)
C36 C31 C32 122.4(15)
C36 C31 S2 118.3(12)
C32 C31 S2 119.2(13)
C33 C32 C31 117.2(19)
C32 C33 C34 120(2)
C35 C34 C33 121(3)
C34 C35 C36 121(2)
C31 C36 C35 117.7(17)

loop_
_geom_bond_atom_site_label_1
_geom_bond_atom_site_label_2
_geom_bond_distance
S1 C13 1.772(14)
S1 C1 1.839(16)
O1 C7 1.281(18)
O2 C2 1.454(19)
O2 C8 1.448(19)
N1 C7 1.331(19)
C1 C6 1.55(2)
C1 C2 1.58(2)
C2 C7 1.48(2)
C2 C3 1.51(2)
C3 C4 1.53(2)
C4 C5 1.55(2)
C5 C6 1.52(2)
C5 C9 1.56(2)
C9 C11 1.50(3)
C9 C10 1.53(3)
C9 C12 1.56(3)
C13 C14 1.37(2)
C13 C18 1.38(2)
C14 C15 1.37(3)
C15 C16 1.41(3)
C16 C17 1.36(3)
C17 C18 1.41(3)
S2 C31 1.779(15)
S2 C19 1.861(16)
O3 C25 1.280(18)
O4 C20 1.444(19)
O4 C26 1.458(19)
N2 C25 1.315(19)
C19 C24 1.53(2)
C19 C20 1.53(2)
C20 C25 1.53(2)
C20 C21 1.54(2)
C21 C22 1.56(2)
C22 C23 1.55(2)
C23 C27 1.56(2)
C23 C24 1.577(19)
C27 C30 1.51(2)
C27 C29 1.51(3)
C27 C28 1.53(2)
C31 C36 1.40(2)
C31 C32 1.41(2)
C32 C33 1.39(3)
C33 C34 1.42(3)
C34 C35 1.33(3)
C35 C36 1.42(3)
